data_4118071
loop_
_publ_author_name
'Yu-Chuan Chang'
'Sue-Lein Wang'

_publ_section_title
;
 From Stimuli-Responsive Polymorphic Organic Dye Crystals to
 Photoluminescent Cationic Open-Framework Metal Phosphate
;
_journal_name_full 'Journal of the American Chemical Society'
_journal_page_first 9848
_journal_page_last 9851
_journal_paper_doi 10.1021/ja302009h
_journal_volume 134
_journal_year 2012
_chemical_formula_moiety (C10O8H4)[Zn2(H2PO4)2(C13N4H18)]
_chemical_formula_sum 'C38 H30 N2 O16 P2 Zn2'
_chemical_formula_weight 963.32
_space_group_IT_number 58
_symmetry_cell_setting orthorhombic
_symmetry_space_group_name_Hall '-P 2 2n'
_symmetry_space_group_name_H-M 'P n n m'
_atom_sites_solution_hydrogens geom
_atom_sites_solution_primary direct
_atom_sites_solution_secondary difmap
_audit_creation_method SHELXL-97
_cell_angle_alpha 90.00
_cell_angle_beta 90.00
_cell_angle_gamma 90.00
_cell_formula_units_Z 4
_cell_length_a 9.2671(5)
_cell_length_b 17.1198(9)
_cell_length_c 24.8416(13)
_cell_measurement_reflns_used 7743
_cell_measurement_temperature 298(2)
_cell_measurement_theta_max 28.34
_cell_measurement_theta_min 1.44
_cell_volume 3941.1(4)
_computing_cell_refinement 'SAINT V7.34A (Bruker AXS, 2006)'
_computing_data_collection 'Bruker Smart APEX '
_computing_data_reduction 'SAINT V7.34A (Bruker AXS, 2006)'
_computing_molecular_graphics 'SAINT V7.34A (Bruker AXS, 2006)'
_computing_publication_material SHELXTL
_computing_structure_refinement 'SHELXL-97 (Sheldrick, 2008)'
_computing_structure_solution 'SHELXS-97 (Sheldrick, 2008)'
_diffrn_ambient_temperature 298(2)
_diffrn_measured_fraction_theta_full 1.000
_diffrn_measured_fraction_theta_max 1.000
_diffrn_measurement_device_type 'CCD area detector'
_diffrn_measurement_method 'phi and omega scans'
_diffrn_radiation_monochromator graphite
_diffrn_radiation_source 'fine-focus sealed tube'
_diffrn_radiation_type MoK\a
_diffrn_radiation_wavelength 0.71073
_diffrn_reflns_av_R_equivalents 0.0536
_diffrn_reflns_av_sigmaI/netI 0.0383
_diffrn_reflns_limit_h_max 10
_diffrn_reflns_limit_h_min -12
_diffrn_reflns_limit_k_max 22
_diffrn_reflns_limit_k_min -22
_diffrn_reflns_limit_l_max 33
_diffrn_reflns_limit_l_min -31
_diffrn_reflns_number 27786
_diffrn_reflns_theta_full 28.34
_diffrn_reflns_theta_max 28.34
_diffrn_reflns_theta_min 1.44
_exptl_absorpt_coefficient_mu 1.376
_exptl_absorpt_correction_T_max 0.7457
_exptl_absorpt_correction_T_min 0.6416
_exptl_absorpt_correction_type multi-scan
_exptl_crystal_colour 'light yellow'
_exptl_crystal_density_diffrn 1.624
_exptl_crystal_description chunk
_exptl_crystal_F_000 1960
_exptl_crystal_size_max 0.08
_exptl_crystal_size_mid 0.07
_exptl_crystal_size_min 0.06
_refine_diff_density_max 1.164
_refine_diff_density_min -0.447
_refine_diff_density_rms 0.139
_refine_ls_extinction_method none
_refine_ls_goodness_of_fit_ref 1.077
_refine_ls_hydrogen_treatment constr
_refine_ls_matrix_type full
_refine_ls_number_parameters 274
_refine_ls_number_reflns 5040
_refine_ls_number_restraints 0
_refine_ls_restrained_S_all 1.077
_refine_ls_R_factor_all 0.0792
_refine_ls_R_factor_gt 0.0487
_refine_ls_shift/su_max 0.000
_refine_ls_shift/su_mean 0.000
_refine_ls_structure_factor_coef Fsqd
_refine_ls_weighting_details 'calc w=1/[\s^2^(Fo^2^)+(0.0758P)^2^+1.7670P] where P=(Fo^2^+2Fc^2^)/3'
_refine_ls_weighting_scheme calc
_refine_ls_wR_factor_gt 0.1261
_refine_ls_wR_factor_ref 0.1559
_reflns_number_gt 3396
_reflns_number_total 5040
_reflns_threshold_expression >2sigma(I)
_cod_data_source_file ja302009h_si_002_4.cif
_cod_data_source_block NTHU-12
_cod_database_code 4118071

loop_
_symmetry_equiv_pos_as_xyz
'x, y, z'
'-x, -y, z'
'-x+1/2, y+1/2, -z+1/2'
'x+1/2, -y+1/2, -z+1/2'
'-x, -y, -z'
'x, y, -z'
'x-1/2, -y-1/2, z-1/2'
'-x-1/2, y-1/2, z-1/2'

loop_
_atom_site_label
_atom_site_type_symbol
_atom_site_fract_x
_atom_site_fract_y
_atom_site_fract_z
_atom_site_U_iso_or_equiv
_atom_site_adp_type
_atom_site_occupancy
_atom_site_symmetry_multiplicity
_atom_site_calc_flag
_atom_site_refinement_flags
Zn1 Zn 0.18146(4) 0.19998(2) 0.249118(13) 0.02452(13) Uani 1 1 d .
P1 P -0.15502(9) 0.14213(5) 0.24568(3) 0.02483(19) Uani 1 1 d .
O1 O -0.0234(3) 0.19135(15) 0.25524(9) 0.0360(6) Uani 1 1 d .
O2 O -0.1617(3) 0.07109(14) 0.28522(9) 0.0417(6) Uani 1 1 d .
O3 O -0.1453(3) 0.09981(15) 0.19077(9) 0.0449(7) Uani 1 1 d .
O4 O 0.2101(3) 0.31015(15) 0.24909(10) 0.0391(7) Uani 1 1 d .
O5 O 0.3229(5) 0.3575(3) 0.45149(14) 0.1140(19) Uani 1 1 d .
O6 O 0.4559(4) 0.3175(2) 0.38570(11) 0.0721(11) Uani 1 1 d .
O7 O 0.8004(3) 0.13593(17) 0.38500(10) 0.0460(7) Uani 1 1 d .
O8 O 0.9244(3) 0.0905(2) 0.45213(12) 0.0722(10) Uani 1 1 d .
N1 N 0.2648(3) 0.14326(16) 0.31314(10) 0.0282(6) Uani 1 1 d .
N2 N 0.2778(3) 0.14708(15) 0.18613(10) 0.0276(6) Uani 1 1 d .
C1 C 0.1803(3) 0.1150(2) 0.35275(13) 0.0351(8) Uani 1 1 d .
C2 C 0.2343(4) 0.0751(2) 0.39655(12) 0.0352(8) Uani 1 1 d .
C3 C 0.3831(4) 0.06460(19) 0.40119(11) 0.0273(7) Uani 1 1 d .
C4 C 0.4696(3) 0.0920(2) 0.35978(13) 0.0338(7) Uani 1 1 d .
C5 C 0.4085(4) 0.1308(2) 0.31696(13) 0.0340(8) Uani 1 1 d .
C6 C 0.4442(3) 0.02810(18) 0.45067(12) 0.0273(7) Uani 1 1 d .
C7 C 0.3908(5) 0.0532(3) 0.5000 0.0304(10) Uani 1 2 d S
C8 C 0.2502(5) 0.0724(2) 0.17507(17) 0.0522(11) Uani 1 1 d .
C9 C 0.3115(5) 0.0340(2) 0.13241(17) 0.0525(12) Uani 1 1 d .
C10 C 0.4040(4) 0.07256(19) 0.09879(12) 0.0288(7) Uani 1 1 d .
C11 C 0.4364(5) 0.1499(2) 0.11091(15) 0.0457(10) Uani 1 1 d .
C12 C 0.3712(5) 0.1849(2) 0.15428(15) 0.0454(10) Uani 1 1 d .
C13 C 0.4610(3) 0.03501(17) 0.04895(11) 0.0267(7) Uani 1 1 d .
C14 C 0.4224(5) 0.0683(3) 0.0000 0.0310(10) Uani 1 2 d S
C15 C 0.4283(5) 0.3194(3) 0.43333(17) 0.0580(12) Uani 1 1 d .
C16 C 0.5260(4) 0.2737(2) 0.47153(13) 0.0396(9) Uani 1 1 d .
C17 C 0.6277(4) 0.2269(2) 0.44562(13) 0.0361(8) Uani 1 1 d .
C18 C 0.7280(4) 0.1789(2) 0.47179(12) 0.0318(7) Uani 1 1 d .
C19 C 0.8239(4) 0.1326(2) 0.43331(14) 0.0371(8) Uani 1 1 d .
H1 H 0.6296 0.2240 0.4080 0.080 Uiso 1 1 d .
H2 H 0.3266 0.0914 0.5000 0.080 Uiso 1 2 d S
H3 H 0.1737 0.0592 0.4260 0.080 Uiso 1 1 d .
H4 H 0.5799 0.0906 0.3617 0.080 Uiso 1 1 d .
H5 H 0.4641 0.1566 0.2887 0.080 Uiso 1 1 d .
H6 H 0.0796 0.1192 0.3484 0.080 Uiso 1 1 d .
H7 H 0.1790 0.0491 0.2015 0.080 Uiso 1 1 d .
H8 H 0.3072 -0.0233 0.1277 0.080 Uiso 1 1 d .
H9 H 0.4922 0.1804 0.0850 0.080 Uiso 1 1 d .
H10 H 0.3954 0.2349 0.1647 0.080 Uiso 1 1 d .
H11 H -0.1605 0.0915 0.3173 0.080 Uiso 1 1 d .
H12 H 0.9237 0.0844 0.5000 0.080 Uiso 1 2 d S
H13 H 0.3642 0.1138 0.0000 0.080 Uiso 1 2 d S
H14 H 0.3084 0.3504 0.5000 0.080 Uiso 1 2 d S
H15 H -0.1209 0.1313 0.1602 0.080 Uiso 1 1 d .

loop_
_atom_site_aniso_label
_atom_site_aniso_U_11
_atom_site_aniso_U_22
_atom_site_aniso_U_33
_atom_site_aniso_U_23
_atom_site_aniso_U_13
_atom_site_aniso_U_12
Zn1 0.0249(2) 0.0280(2) 0.0207(2) 0.00032(14) 0.00136(13) 0.00367(14)
P1 0.0276(4) 0.0235(4) 0.0234(4) -0.0007(3) 0.0013(3) -0.0019(3)
O1 0.0218(12) 0.0437(14) 0.0426(15) -0.0070(11) 0.0009(9) -0.0039(10)
O2 0.0636(18) 0.0323(13) 0.0292(13) 0.0068(10) 0.0089(11) 0.0036(12)
O3 0.0679(18) 0.0413(14) 0.0253(12) -0.0081(11) 0.0068(12) -0.0146(13)
O4 0.0264(13) 0.0308(13) 0.0602(19) 0.0002(11) -0.0014(11) 0.0008(10)
O5 0.119(4) 0.179(4) 0.044(2) 0.005(2) -0.002(2) 0.108(3)
O6 0.097(3) 0.094(2) 0.0253(14) 0.0083(15) -0.0073(15) 0.049(2)
O7 0.0449(15) 0.0643(18) 0.0290(13) -0.0075(13) 0.0070(11) 0.0071(14)
O8 0.060(2) 0.115(3) 0.0410(16) -0.0026(18) 0.0033(14) 0.044(2)
N1 0.0273(14) 0.0359(15) 0.0214(12) 0.0033(11) 0.0004(10) 0.0052(12)
N2 0.0318(14) 0.0296(14) 0.0214(12) -0.0015(11) 0.0034(10) 0.0041(12)
C1 0.0273(17) 0.051(2) 0.0265(16) 0.0083(16) 0.0017(12) 0.0066(16)
C2 0.0281(17) 0.054(2) 0.0233(16) 0.0110(15) 0.0035(13) 0.0080(16)
C3 0.0291(16) 0.0340(17) 0.0186(14) -0.0007(12) -0.0006(12) 0.0061(14)
C4 0.0242(16) 0.047(2) 0.0298(16) 0.0044(15) 0.0000(13) 0.0023(15)
C5 0.0295(17) 0.044(2) 0.0286(16) 0.0097(15) 0.0025(13) -0.0016(15)
C6 0.0257(15) 0.0363(17) 0.0199(14) 0.0014(13) 0.0013(11) 0.0053(13)
C7 0.031(2) 0.040(3) 0.021(2) 0.000 0.000 0.013(2)
C8 0.074(3) 0.0325(19) 0.051(2) -0.0047(18) 0.031(2) -0.0107(19)
C9 0.086(3) 0.0261(18) 0.045(2) -0.0071(16) 0.030(2) -0.0089(19)
C10 0.0386(18) 0.0280(16) 0.0198(15) 0.0002(12) 0.0009(12) 0.0062(14)
C11 0.063(3) 0.0375(19) 0.037(2) -0.0077(16) 0.0205(18) -0.0109(18)
C12 0.068(3) 0.0337(19) 0.0342(19) -0.0111(15) 0.0145(19) -0.0116(19)
C13 0.0359(17) 0.0274(16) 0.0168(14) 0.0010(12) 0.0006(12) 0.0051(13)
C14 0.041(3) 0.029(2) 0.023(2) 0.000 0.000 0.012(2)
C15 0.069(3) 0.070(3) 0.035(2) 0.000(2) -0.011(2) 0.034(2)
C16 0.050(2) 0.045(2) 0.0239(17) 0.0048(15) -0.0024(15) 0.0154(18)
C17 0.043(2) 0.045(2) 0.0204(15) -0.0001(14) -0.0025(14) 0.0031(17)
C18 0.0289(17) 0.0401(18) 0.0262(16) -0.0027(14) 0.0021(13) -0.0001(15)
C19 0.0304(18) 0.050(2) 0.0306(18) -0.0052(16) 0.0048(13) 0.0024(16)

loop_
_atom_type_symbol
_atom_type_description
_atom_type_scat_dispersion_real
_atom_type_scat_dispersion_imag
_atom_type_scat_source
C C 0.0033 0.0016 'International Tables Vol C Tables 4.2.6.8 and 6.1.1.4'
H H 0.0000 0.0000 'International Tables Vol C Tables 4.2.6.8 and 6.1.1.4'
N N 0.0061 0.0033 'International Tables Vol C Tables 4.2.6.8 and 6.1.1.4'
O O 0.0106 0.0060 'International Tables Vol C Tables 4.2.6.8 and 6.1.1.4'
P P 0.1023 0.0942 'International Tables Vol C Tables 4.2.6.8 and 6.1.1.4'
Zn Zn 0.2839 1.4301 'International Tables Vol C Tables 4.2.6.8 and 6.1.1.4'

loop_
_geom_angle_atom_site_label_1
_geom_angle_atom_site_label_2
_geom_angle_atom_site_label_3
_geom_angle
_geom_angle_site_symmetry_1
_geom_angle_site_symmetry_3
O4 Zn1 O1 102.41(11) . .
O4 Zn1 N2 112.51(11) . .
O1 Zn1 N2 117.85(11) . .
O4 Zn1 N1 115.06(11) . .
O1 Zn1 N1 106.30(11) . .
N2 Zn1 N1 103.07(11) . .
O4 P1 O1 110.98(16) 4_455 .
O4 P1 O3 112.36(16) 4_455 .
O1 P1 O3 110.78(14) . .
O4 P1 O2 109.65(14) 4_455 .
O1 P1 O2 111.66(15) . .
O3 P1 O2 101.06(13) . .
P1 O1 Zn1 146.95(16) . .
P1 O2 H11 105.2 . .
P1 O3 H15 116.7 . .
P1 O4 Zn1 130.97(16) 4 .
C15 O5 H14 112.9 . .
C19 O8 H12 114.4 . .
C1 N1 C5 117.7(3) . .
C1 N1 Zn1 121.7(2) . .
C5 N1 Zn1 120.6(2) . .
C8 N2 C12 117.8(3) . .
C8 N2 Zn1 120.4(2) . .
C12 N2 Zn1 121.9(2) . .
N1 C1 C2 122.9(3) . .
N1 C1 H6 117.7 . .
C2 C1 H6 119.2 . .
C1 C2 C3 119.2(3) . .
C1 C2 H3 121.9 . .
C3 C2 H3 118.5 . .
C4 C3 C2 117.8(3) . .
C4 C3 C6 122.3(3) . .
C2 C3 C6 119.8(3) . .
C5 C4 C3 120.0(3) . .
C5 C4 H4 117.3 . .
C3 C4 H4 122.4 . .
N1 C5 C4 122.4(3) . .
N1 C5 H5 113.5 . .
C4 C5 H5 123.9 . .
C7 C6 C6 118.1(2) . 2_655
C7 C6 C3 117.5(3) . .
C6 C6 C3 124.32(16) 2_655 .
C6 C7 C6 123.7(4) 6_556 .
C6 C7 H2 117.9 6_556 .
C6 C7 H2 117.9 . .
N2 C8 C9 122.7(3) . .
N2 C8 H7 111.7 . .
C9 C8 H7 125.6 . .
C10 C9 C8 120.1(3) . .
C10 C9 H8 115.6 . .
C8 C9 H8 123.4 . .
C9 C10 C11 117.6(3) . .
C9 C10 C13 121.4(3) . .
C11 C10 C13 120.9(3) . .
C12 C11 C10 119.4(3) . .
C12 C11 H9 121.1 . .
C10 C11 H9 118.7 . .
N2 C12 C11 122.5(3) . .
N2 C12 H10 116.1 . .
C11 C12 H10 121.2 . .
C14 C13 C13 118.9(2) . 2_655
C14 C13 C10 117.3(3) . .
C13 C13 C10 123.49(16) 2_655 .
C13 C14 C13 122.1(4) . 6
C13 C14 H13 118.9 . .
C13 C14 H13 118.9 6 .
O6 C15 O5 121.9(4) . .
O6 C15 C16 117.9(4) . .
O5 C15 C16 120.2(4) . .
C17 C16 C16 117.50(19) . 6_556
C17 C16 C15 114.1(3) . .
C16 C16 C15 128.4(2) 6_556 .
C16 C17 C18 124.8(3) . .
C16 C17 H1 120.3 . .
C18 C17 H1 114.8 . .
C17 C18 C18 117.65(19) . 6_556
C17 C18 C19 113.6(3) . .
C18 C18 C19 128.75(19) 6_556 .
O7 C19 O8 121.4(3) . .
O7 C19 C18 119.1(3) . .
O8 C19 C18 119.5(3) . .

loop_
_geom_bond_atom_site_label_1
_geom_bond_atom_site_label_2
_geom_bond_distance
_geom_bond_site_symmetry_2
Zn1 O4 1.905(3) .
Zn1 O1 1.910(3) .
Zn1 N2 2.016(3) .
Zn1 N1 2.017(3) .
P1 O4 1.499(3) 4_455
P1 O1 1.502(3) .
P1 O3 1.547(2) .
P1 O2 1.565(2) .
O2 H11 0.8703 .
O3 H15 0.9583 .
O4 P1 1.499(3) 4
O5 C15 1.259(5) .
O5 H14 1.2185 .
O6 C15 1.211(5) .
O7 C19 1.221(4) .
O8 C19 1.267(4) .
O8 H12 1.1937 .
N1 C1 1.347(4) .
N1 C5 1.351(4) .
N2 C8 1.332(5) .
N2 C12 1.339(5) .
C1 C2 1.379(4) .
C1 H6 0.9422 .
C2 C3 1.395(5) .
C2 H3 0.9617 .
C3 C4 1.386(4) .
C3 C6 1.491(4) .
C4 C5 1.376(4) .
C4 H4 1.0238 .
C5 H5 0.9763 .
C6 C7 1.390(4) .
C6 C6 1.412(6) 2_655
C7 C6 1.390(4) 6_556
C7 H2 0.8839 .
C8 C9 1.371(5) .
C8 H7 1.0126 .
C9 C10 1.367(5) .
C9 H8 0.9889 .
C10 C11 1.390(5) .
C10 C13 1.492(4) .
C11 C12 1.373(5) .
C11 H9 0.9769 .
C12 H10 0.9225 .
C13 C14 1.389(3) .
C13 C13 1.400(6) 2_655
C14 C13 1.389(3) 6
C14 H13 0.9482 .
C15 C16 1.527(5) .
C16 C17 1.394(5) .
C16 C16 1.414(6) 6_556
C17 C18 1.401(5) .
C17 H1 0.9361 .
C18 C18 1.401(6) 6_556
C18 C19 1.527(5) .
